data_7211737
loop_
_publ_author_name
'Liu, Guang-Xiang'
'Zhu, Kun'
'Xu, Huan-Min'
'Nishihara, Sadafumi'
'Huang, Rong-Yi'
'Ren, Xiao-Ming'

_publ_section_title
;
 Five 3D metal--organic frameworks constructed from V-shaped
 polycarboxylate acids and flexible imidazole-based ligands
;
_journal_issue 4
_journal_name_full CrystEngComm
_journal_page_first 1175
_journal_paper_doi 10.1039/b913942g
_journal_volume 12
_journal_year 2010
_chemical_formula_moiety 'C35 H32 Cd N6 O6 S, 3(H2 O)'
_chemical_formula_sum 'C35 H38 Cd N6 O9 S'
_chemical_formula_weight 831.17
_chemical_name_systematic
;
?
;
_space_group_IT_number 19
_symmetry_cell_setting orthorhombic
_symmetry_space_group_name_Hall 'P 2ac 2ab'
_symmetry_space_group_name_H-M 'P 21 21 21'
_atom_sites_solution_hydrogens geom
_atom_sites_solution_primary direct
_atom_sites_solution_secondary difmap
_audit_creation_method SHELXL-97
_cell_angle_alpha 90.00
_cell_angle_beta 90.00
_cell_angle_gamma 90.00
_cell_formula_units_Z 4
_cell_length_a 13.8544(13)
_cell_length_b 14.6245(13)
_cell_length_c 17.9282(17)
_cell_measurement_reflns_used 3852
_cell_measurement_temperature 296(2)
_cell_measurement_theta_max 20.38
_cell_measurement_theta_min 2.27
_cell_volume 3632.5(6)
_computing_cell_refinement SMART
_computing_data_collection 'SMART (Bruker, 2000)'
_computing_data_reduction 'SAINT (Bruker, 2000)'
_computing_molecular_graphics SHELXTL
_computing_publication_material SHELXTL
_computing_structure_refinement SHELXTL
_computing_structure_solution 'SHELXTL (Bruker, 2000)'
_diffrn_ambient_temperature 296(2)
_diffrn_measured_fraction_theta_full 0.998
_diffrn_measured_fraction_theta_max 0.998
_diffrn_measurement_device_type 'Bruker Smart Aepex CCD area detector'
_diffrn_measurement_method 'phi and omega scans'
_diffrn_radiation_monochromator graphite
_diffrn_radiation_source 'sealed tube'
_diffrn_radiation_type MoK\a
_diffrn_radiation_wavelength 0.71073
_diffrn_reflns_av_R_equivalents 0.0540
_diffrn_reflns_av_sigmaI/netI 0.0669
_diffrn_reflns_limit_h_max 15
_diffrn_reflns_limit_h_min -16
_diffrn_reflns_limit_k_max 17
_diffrn_reflns_limit_k_min -13
_diffrn_reflns_limit_l_max 21
_diffrn_reflns_limit_l_min -19
_diffrn_reflns_number 18935
_diffrn_reflns_theta_full 25.49
_diffrn_reflns_theta_max 25.49
_diffrn_reflns_theta_min 1.86
_exptl_absorpt_coefficient_mu 0.721
_exptl_absorpt_correction_T_max 0.8692
_exptl_absorpt_correction_T_min 0.8347
_exptl_absorpt_correction_type multi-scan
_exptl_absorpt_process_details 'SADABS(Bruker, 2000)'
_exptl_crystal_colour colorless
_exptl_crystal_density_diffrn 1.520
_exptl_crystal_density_method 'not measured'
_exptl_crystal_description block
_exptl_crystal_F_000 1704
_exptl_crystal_size_max 0.26
_exptl_crystal_size_mid 0.22
_exptl_crystal_size_min 0.20
_refine_diff_density_max 0.587
_refine_diff_density_min -0.418
_refine_diff_density_rms 0.115
_refine_ls_abs_structure_details 'Flack H D (1983), Acta Cryst. A39, 876-881'
_refine_ls_abs_structure_Flack 0.00(3)
_refine_ls_extinction_method none
_refine_ls_goodness_of_fit_ref 1.033
_refine_ls_hydrogen_treatment constr
_refine_ls_matrix_type full
_refine_ls_number_parameters 472
_refine_ls_number_reflns 6733
_refine_ls_number_restraints 6
_refine_ls_restrained_S_all 1.034
_refine_ls_R_factor_all 0.0535
_refine_ls_R_factor_gt 0.0399
_refine_ls_shift/su_max 0.001
_refine_ls_shift/su_mean 0.000
_refine_ls_structure_factor_coef Fsqd
_refine_ls_weighting_details 'calc w=1/[\s^2^(Fo^2^)+(0.0473P)^2^+0.0000P] where P=(Fo^2^+2Fc^2^)/3'
_refine_ls_weighting_scheme calc
_refine_ls_wR_factor_gt 0.0869
_refine_ls_wR_factor_ref 0.1037
_reflns_number_gt 5563
_reflns_number_total 6733
_reflns_threshold_expression >2sigma(I)
_cod_data_source_file b913942g.txt
_cod_data_source_block K3
_cod_database_code 7211737

loop_
_symmetry_equiv_pos_as_xyz
'x, y, z'
'-x+1/2, -y, z+1/2'
'x+1/2, -y+1/2, -z'
'-x, y+1/2, -z+1/2'

loop_
_atom_site_label
_atom_site_type_symbol
_atom_site_fract_x
_atom_site_fract_y
_atom_site_fract_z
_atom_site_U_iso_or_equiv
_atom_site_adp_type
_atom_site_occupancy
_atom_site_symmetry_multiplicity
_atom_site_calc_flag
_atom_site_refinement_flags
Cd1 Cd 0.18198(2) 0.83990(2) 0.612676(19) 0.03436(11) Uani 1 1 d .
N1 N 0.3040(3) 0.9479(3) 0.6150(3) 0.0447(10) Uani 1 1 d .
N2 N 0.4379(3) 1.0206(3) 0.6403(2) 0.0410(11) Uani 1 1 d .
N3 N 0.8949(3) 0.9570(3) 0.5780(3) 0.0482(12) Uani 1 1 d .
N4 N 1.0378(3) 0.9115(3) 0.6157(3) 0.0408(10) Uani 1 1 d .
N5 N 0.7590(3) 1.3434(3) 0.6397(2) 0.0436(11) Uani 1 1 d .
N6 N 0.8122(3) 1.3617(3) 0.7549(2) 0.0430(10) Uani 1 1 d .
O1 O 0.0893(3) 0.6954(3) 0.5870(3) 0.0608(12) Uani 1 1 d .
O2 O 0.2237(3) 0.6891(3) 0.6502(2) 0.0532(11) Uani 1 1 d .
O3 O 0.2330(3) 0.2084(3) 1.0058(2) 0.0623(12) Uani 1 1 d .
O4 O 0.3409(3) 0.1126(3) 0.9610(3) 0.0748(15) Uani 1 1 d .
O5 O 0.0139(3) 0.2183(3) 0.6432(3) 0.0724(15) Uani 1 1 d .
O6 O 0.1787(4) 0.2015(3) 0.5915(2) 0.0838(15) Uani 1 1 d .
O1W O 0.4253(4) 0.6615(5) 0.6557(3) 0.111(2) Uani 1 1 d D
H1WB H 0.3642 0.6664 0.6563 0.111 Uiso 1 1 d RD
O2W O 0.0321(3) 0.2106(4) 0.0484(3) 0.0940(17) Uani 1 1 d D
O3W O 0.4827(5) 0.9940(5) 0.8736(4) 0.146(3) Uani 1 1 d D
H3WB H 0.5033 1.0483 0.8679 0.146 Uiso 1 1 d RD
S1 S 0.11499(13) 0.24064(10) 0.64525(8) 0.0534(4) Uani 1 1 d .
C1 C 0.1519(4) 0.6518(4) 0.6205(3) 0.0433(12) Uani 1 1 d .
C2 C 0.1441(4) 0.5492(4) 0.6273(3) 0.0399(13) Uani 1 1 d .
C3 C 0.0591(4) 0.5062(4) 0.6071(4) 0.0582(16) Uani 1 1 d .
H3 H 0.0078 0.5408 0.5894 0.070 Uiso 1 1 calc R
C4 C 0.0494(4) 0.4120(4) 0.6130(4) 0.0560(15) Uani 1 1 d .
H4 H -0.0079 0.3834 0.5993 0.067 Uiso 1 1 calc R
C5 C 0.1263(4) 0.3617(4) 0.6397(3) 0.0424(14) Uani 1 1 d .
C6 C 0.2119(4) 0.4046(4) 0.6591(3) 0.0512(15) Uani 1 1 d .
H6 H 0.2639 0.3700 0.6758 0.061 Uiso 1 1 calc R
C7 C 0.2202(4) 0.4974(4) 0.6538(3) 0.0498(15) Uani 1 1 d .
H7 H 0.2773 0.5259 0.6681 0.060 Uiso 1 1 calc R
C8 C 0.2734(4) 0.1673(5) 0.9527(3) 0.0480(15) Uani 1 1 d .
C9 C 0.2344(4) 0.1841(3) 0.8759(3) 0.0389(13) Uani 1 1 d .
C10 C 0.1402(4) 0.2112(4) 0.8659(3) 0.0481(15) Uani 1 1 d .
H10 H 0.1008 0.2199 0.9073 0.058 Uiso 1 1 calc R
C11 C 0.1035(4) 0.2257(4) 0.7957(3) 0.0459(14) Uani 1 1 d .
H11 H 0.0394 0.2430 0.7897 0.055 Uiso 1 1 calc R
C12 C 0.1622(4) 0.2144(3) 0.7340(3) 0.0372(13) Uani 1 1 d .
C13 C 0.2555(4) 0.1876(4) 0.7425(3) 0.0517(16) Uani 1 1 d .
H13 H 0.2950 0.1808 0.7009 0.062 Uiso 1 1 calc R
C14 C 0.2920(4) 0.1703(4) 0.8130(3) 0.0496(15) Uani 1 1 d .
H14 H 0.3551 0.1495 0.8185 0.059 Uiso 1 1 calc R
C15 C 0.3755(4) 0.9562(4) 0.6617(3) 0.0501(15) Uani 1 1 d .
H15 H 0.3822 0.9214 0.7048 0.060 Uiso 1 1 calc R
C16 C 0.3223(5) 1.0096(4) 0.5603(3) 0.0581(16) Uani 1 1 d .
H16 H 0.2841 1.0190 0.5183 0.070 Uiso 1 1 calc R
C17 C 0.4037(5) 1.0549(5) 0.5761(4) 0.0615(18) Uani 1 1 d .
H17 H 0.4313 1.1014 0.5479 0.074 Uiso 1 1 calc R
C18 C 0.5222(4) 1.0518(5) 0.6833(3) 0.0566(17) Uani 1 1 d .
H18A H 0.5436 1.0027 0.7157 0.068 Uiso 1 1 calc R
H18B H 0.5032 1.1028 0.7146 0.068 Uiso 1 1 calc R
C19 C 0.9779(4) 0.9172(4) 0.5590(3) 0.0452(14) Uani 1 1 d .
H19 H 0.9918 0.8960 0.5113 0.054 Uiso 1 1 calc R
C20 C 0.9904(4) 0.9508(5) 0.6739(3) 0.0563(17) Uani 1 1 d .
H20 H 1.0151 0.9578 0.7218 0.068 Uiso 1 1 calc R
C21 C 0.9024(5) 0.9779(5) 0.6514(4) 0.064(2) Uani 1 1 d .
H21 H 0.8554 1.0057 0.6807 0.076 Uiso 1 1 calc R
C22 C 0.8122(4) 0.9734(5) 0.5277(3) 0.0620(17) Uani 1 1 d .
H22A H 0.7775 0.9166 0.5198 0.074 Uiso 1 1 calc R
H22B H 0.8356 0.9945 0.4797 0.074 Uiso 1 1 calc R
C23 C 0.7860(4) 1.3024(4) 0.7043(3) 0.0449(14) Uani 1 1 d .
H23 H 0.7859 1.2395 0.7117 0.054 Uiso 1 1 calc R
C24 C 0.8017(4) 1.4454(4) 0.7205(3) 0.0478(14) Uani 1 1 d .
H24 H 0.8148 1.5014 0.7428 0.057 Uiso 1 1 calc R
C25 C 0.7701(4) 1.4349(4) 0.6506(3) 0.0474(14) Uani 1 1 d .
H25 H 0.7581 1.4810 0.6162 0.057 Uiso 1 1 calc R
C26 C 0.7231(6) 1.3018(4) 0.5707(3) 0.065(2) Uani 1 1 d .
H26A H 0.7710 1.3095 0.5317 0.077 Uiso 1 1 calc R
H26B H 0.6648 1.3331 0.5551 0.077 Uiso 1 1 calc R
C27 C 0.6050(4) 1.0810(4) 0.6342(3) 0.0407(13) Uani 1 1 d .
C28 C 0.6669(4) 1.0152(4) 0.6029(3) 0.0439(13) Uani 1 1 d .
C29 C 0.7446(4) 1.0437(4) 0.5601(3) 0.0481(16) Uani 1 1 d .
C30 C 0.7642(4) 1.1363(4) 0.5505(3) 0.0453(15) Uani 1 1 d .
C31 C 0.7016(4) 1.2007(4) 0.5803(3) 0.0473(15) Uani 1 1 d .
C32 C 0.6210(4) 1.1735(4) 0.6210(3) 0.0442(13) Uani 1 1 d .
C33 C 0.6491(5) 0.9155(4) 0.6188(5) 0.080(2) Uani 1 1 d .
H33A H 0.5945 0.8949 0.5903 0.121 Uiso 1 1 calc R
H33B H 0.6363 0.9074 0.6710 0.121 Uiso 1 1 calc R
H33C H 0.7050 0.8806 0.6050 0.121 Uiso 1 1 calc R
C34 C 0.8559(4) 1.1651(6) 0.5084(4) 0.078(2) Uani 1 1 d .
H34A H 0.8873 1.1118 0.4887 0.117 Uiso 1 1 calc R
H34B H 0.8987 1.1962 0.5420 0.117 Uiso 1 1 calc R
H34C H 0.8388 1.2053 0.4682 0.117 Uiso 1 1 calc R
C35 C 0.5509(4) 1.2478(4) 0.6519(4) 0.077(2) Uani 1 1 d .
H35A H 0.4858 1.2324 0.6385 0.116 Uiso 1 1 calc R
H35B H 0.5673 1.3062 0.6309 0.116 Uiso 1 1 calc R
H35C H 0.5564 1.2506 0.7052 0.116 Uiso 1 1 calc R
H2WB H -0.0166 0.1839 0.0264 0.077 Uiso 1 1 d RD
H1WA H 0.4490 0.7054 0.6249 0.077 Uiso 1 1 d RD
H3WA H 0.5301 0.9568 0.8527 0.077 Uiso 1 1 d RD
H2WA H 0.0887 0.1957 0.0285 0.077 Uiso 1 1 d RD

loop_
_atom_site_aniso_label
_atom_site_aniso_U_11
_atom_site_aniso_U_22
_atom_site_aniso_U_33
_atom_site_aniso_U_23
_atom_site_aniso_U_13
_atom_site_aniso_U_12
Cd1 0.03235(17) 0.03724(19) 0.03349(18) 0.00280(17) -0.00085(17) 0.00119(18)
N1 0.041(3) 0.049(3) 0.044(2) 0.003(2) -0.005(3) -0.008(2)
N2 0.034(2) 0.051(3) 0.038(3) 0.003(2) 0.0025(19) -0.001(2)
N3 0.036(3) 0.065(3) 0.043(3) -0.013(2) -0.003(2) 0.011(2)
N4 0.039(2) 0.050(3) 0.033(2) -0.002(2) -0.001(2) 0.009(2)
N5 0.061(3) 0.042(3) 0.027(2) 0.000(2) -0.0099(19) -0.012(3)
N6 0.051(3) 0.043(3) 0.035(2) -0.0076(18) -0.005(2) 0.002(2)
O1 0.049(2) 0.041(2) 0.093(4) 0.018(2) 0.001(2) 0.0074(19)
O2 0.071(3) 0.039(2) 0.050(2) 0.0015(18) 0.000(2) -0.001(2)
O3 0.079(3) 0.071(3) 0.037(2) 0.001(2) -0.011(2) -0.009(2)
O4 0.056(3) 0.095(4) 0.074(3) 0.028(3) -0.019(2) 0.004(3)
O5 0.087(3) 0.057(3) 0.073(3) 0.014(2) -0.043(3) -0.028(3)
O6 0.161(5) 0.057(3) 0.034(2) -0.0003(18) 0.013(3) 0.027(3)
O1W 0.079(4) 0.134(5) 0.120(5) 0.044(4) 0.004(3) 0.023(4)
O2W 0.066(3) 0.136(5) 0.079(4) 0.003(3) 0.005(3) -0.001(3)
O3W 0.176(7) 0.098(5) 0.163(7) 0.006(5) -0.017(6) 0.015(5)
S1 0.0920(13) 0.0368(8) 0.0314(7) 0.0013(6) -0.0073(8) -0.0026(8)
C1 0.052(3) 0.037(3) 0.041(3) 0.003(3) 0.009(3) 0.000(3)
C2 0.045(3) 0.037(3) 0.037(3) -0.002(2) 0.005(2) 0.004(2)
C3 0.055(4) 0.044(4) 0.076(4) 0.013(3) -0.002(4) -0.001(3)
C4 0.054(3) 0.047(3) 0.066(4) 0.001(4) -0.022(4) -0.006(3)
C5 0.063(4) 0.037(3) 0.027(3) 0.002(2) 0.003(2) -0.002(3)
C6 0.051(4) 0.046(4) 0.056(4) 0.004(3) -0.006(3) 0.008(3)
C7 0.058(4) 0.044(4) 0.048(4) 0.005(3) -0.009(3) -0.001(3)
C8 0.048(3) 0.052(4) 0.043(3) 0.014(3) -0.009(3) -0.015(3)
C9 0.046(3) 0.033(3) 0.039(3) 0.005(2) -0.004(3) -0.004(2)
C10 0.055(3) 0.059(4) 0.030(3) 0.004(2) 0.008(2) 0.007(3)
C11 0.047(3) 0.052(4) 0.039(3) 0.003(3) -0.004(3) 0.004(3)
C12 0.053(4) 0.029(3) 0.030(3) 0.001(2) -0.002(2) 0.002(2)
C13 0.060(4) 0.049(4) 0.045(3) 0.008(3) 0.017(3) 0.006(3)
C14 0.041(3) 0.054(4) 0.053(3) 0.010(3) 0.004(2) 0.008(3)
C15 0.042(3) 0.057(4) 0.051(4) 0.014(3) -0.002(3) -0.006(3)
C16 0.059(4) 0.066(4) 0.049(3) 0.021(3) -0.017(3) -0.031(4)
C17 0.061(4) 0.067(4) 0.057(4) 0.025(3) -0.010(3) -0.022(3)
C18 0.045(4) 0.076(5) 0.049(4) -0.001(3) -0.007(3) -0.015(3)
C19 0.037(3) 0.064(4) 0.034(3) -0.008(3) -0.001(2) 0.008(3)
C20 0.053(4) 0.076(5) 0.040(4) -0.006(3) -0.003(3) 0.017(3)
C21 0.055(4) 0.098(6) 0.038(4) -0.012(3) 0.001(3) 0.026(4)
C22 0.045(3) 0.085(5) 0.056(4) -0.020(3) -0.017(3) 0.024(4)
C23 0.058(4) 0.035(3) 0.041(3) 0.002(2) -0.004(3) -0.008(3)
C24 0.062(4) 0.036(3) 0.046(3) -0.002(2) -0.008(3) -0.002(3)
C25 0.068(4) 0.040(3) 0.035(3) 0.002(2) -0.003(3) -0.006(3)
C26 0.107(6) 0.054(4) 0.033(3) 0.000(3) -0.020(3) -0.023(4)
C27 0.032(3) 0.048(3) 0.042(3) 0.000(2) -0.005(2) -0.007(3)
C28 0.035(3) 0.037(3) 0.059(4) -0.001(3) -0.013(3) 0.003(2)
C29 0.036(3) 0.065(4) 0.044(3) -0.007(3) -0.015(3) 0.007(3)
C30 0.041(3) 0.062(4) 0.033(3) 0.002(3) -0.010(2) -0.009(3)
C31 0.061(4) 0.042(3) 0.039(3) 0.002(2) -0.015(3) -0.014(3)
C32 0.042(3) 0.046(3) 0.045(3) -0.008(3) -0.007(3) 0.005(3)
C33 0.062(4) 0.048(4) 0.131(7) -0.004(5) -0.003(5) -0.006(3)
C34 0.051(3) 0.123(6) 0.061(4) 0.014(5) -0.002(3) -0.025(4)
C35 0.066(5) 0.064(5) 0.102(6) -0.024(4) -0.016(4) 0.015(4)

loop_
_atom_type_symbol
_atom_type_description
_atom_type_scat_dispersion_real
_atom_type_scat_dispersion_imag
_atom_type_scat_source
Cd Cd -0.8075 1.2024 'International Tables Vol C Tables 4.2.6.8 and 6.1.1.4'
S S 0.1246 0.1234 'International Tables Vol C Tables 4.2.6.8 and 6.1.1.4'
C C 0.0033 0.0016 'International Tables Vol C Tables 4.2.6.8 and 6.1.1.4'
H H 0.0000 0.0000 'International Tables Vol C Tables 4.2.6.8 and 6.1.1.4'
O O 0.0106 0.0060 'International Tables Vol C Tables 4.2.6.8 and 6.1.1.4'
N N 0.0061 0.0033 'International Tables Vol C Tables 4.2.6.8 and 6.1.1.4'

loop_
_geom_angle_atom_site_label_1
_geom_angle_atom_site_label_2
_geom_angle_atom_site_label_3
_geom_angle
_geom_angle_site_symmetry_1
_geom_angle_site_symmetry_3
N4 Cd1 N1 109.23(16) 1_455 .
N4 Cd1 O3 126.94(17) 1_455 2_564
N1 Cd1 O3 81.63(16) . 2_564
N4 Cd1 O2 129.74(16) 1_455 .
N1 Cd1 O2 116.77(15) . .
O3 Cd1 O2 80.26(15) 2_564 .
N4 Cd1 N6 86.78(17) 1_455 4_646
N1 Cd1 N6 82.34(16) . 4_646
O3 Cd1 N6 145.94(16) 2_564 4_646
O2 Cd1 N6 80.49(14) . 4_646
N4 Cd1 O1 86.70(14) 1_455 .
N1 Cd1 O1 161.76(14) . .
O3 Cd1 O1 81.61(14) 2_564 .
O2 Cd1 O1 52.91(14) . .
N6 Cd1 O1 108.09(15) 4_646 .
C15 N1 C16 105.1(5) . .
C15 N1 Cd1 129.1(4) . .
C16 N1 Cd1 125.3(4) . .
C15 N2 C17 106.4(5) . .
C15 N2 C18 125.6(5) . .
C17 N2 C18 127.8(5) . .
C19 N3 C21 106.3(5) . .
C19 N3 C22 125.7(5) . .
C21 N3 C22 128.0(5) . .
C19 N4 C20 105.2(4) . .
C19 N4 Cd1 124.7(4) . 1_655
C20 N4 Cd1 130.0(4) . 1_655
C23 N5 C25 106.3(4) . .
C23 N5 C26 129.1(5) . .
C25 N5 C26 124.6(4) . .
C23 N6 C24 104.4(4) . .
C23 N6 Cd1 127.5(4) . 4_656
C24 N6 Cd1 124.4(3) . 4_656
C1 O1 Cd1 89.2(4) . .
C1 O2 Cd1 95.2(4) . .
C8 O3 Cd1 104.5(4) . 2_565
H1WB O1W H1WA 107.9 . .
H2WB O2W H2WA 113.1 . .
H3WB O3W H3WA 105.1 . .
O6 S1 O5 119.6(3) . .
O6 S1 C12 107.0(3) . .
O5 S1 C12 109.5(3) . .
O6 S1 C5 107.9(3) . .
O5 S1 C5 108.1(3) . .
C12 S1 C5 103.6(2) . .
O1 C1 O2 122.8(5) . .
O1 C1 C2 120.1(5) . .
O2 C1 C2 117.1(5) . .
C3 C2 C7 119.3(5) . .
C3 C2 C1 119.5(5) . .
C7 C2 C1 121.2(5) . .
C2 C3 C4 121.0(5) . .
C2 C3 H3 119.5 . .
C4 C3 H3 119.5 . .
C5 C4 C3 118.7(5) . .
C5 C4 H4 120.7 . .
C3 C4 H4 120.7 . .
C4 C5 C6 120.3(5) . .
C4 C5 S1 118.8(4) . .
C6 C5 S1 120.8(4) . .
C7 C6 C5 120.4(5) . .
C7 C6 H6 119.8 . .
C5 C6 H6 119.8 . .
C6 C7 C2 120.2(6) . .
C6 C7 H7 119.9 . .
C2 C7 H7 119.9 . .
O4 C8 O3 123.6(5) . .
O4 C8 C9 119.2(6) . .
O3 C8 C9 117.2(6) . .
C10 C9 C14 118.6(5) . .
C10 C9 C8 120.6(5) . .
C14 C9 C8 120.8(5) . .
C11 C10 C9 121.0(5) . .
C11 C10 H10 119.5 . .
C9 C10 H10 119.5 . .
C10 C11 C12 119.8(5) . .
C10 C11 H11 120.1 . .
C12 C11 H11 120.1 . .
C13 C12 C11 120.2(5) . .
C13 C12 S1 121.2(4) . .
C11 C12 S1 118.5(4) . .
C12 C13 C14 120.2(5) . .
C12 C13 H13 119.9 . .
C14 C13 H13 119.9 . .
C13 C14 C9 120.1(5) . .
C13 C14 H14 119.9 . .
C9 C14 H14 119.9 . .
N1 C15 N2 111.9(5) . .
N1 C15 H15 124.0 . .
N2 C15 H15 124.0 . .
C17 C16 N1 109.5(5) . .
C17 C16 H16 125.3 . .
N1 C16 H16 125.3 . .
C16 C17 N2 107.1(5) . .
C16 C17 H17 126.4 . .
N2 C17 H17 126.4 . .
N2 C18 C27 112.7(5) . .
N2 C18 H18A 109.1 . .
C27 C18 H18A 109.1 . .
N2 C18 H18B 109.1 . .
C27 C18 H18B 109.1 . .
H18A C18 H18B 107.8 . .
N4 C19 N3 112.0(5) . .
N4 C19 H19 124.0 . .
N3 C19 H19 124.0 . .
C21 C20 N4 109.4(6) . .
C21 C20 H20 125.3 . .
N4 C20 H20 125.3 . .
C20 C21 N3 107.1(6) . .
C20 C21 H21 126.4 . .
N3 C21 H21 126.4 . .
N3 C22 C29 110.9(4) . .
N3 C22 H22A 109.5 . .
C29 C22 H22A 109.5 . .
N3 C22 H22B 109.5 . .
C29 C22 H22B 109.5 . .
H22A C22 H22B 108.1 . .
N6 C23 N5 112.1(5) . .
N6 C23 H23 124.0 . .
N5 C23 H23 124.0 . .
C25 C24 N6 110.6(5) . .
C25 C24 H24 124.7 . .
N6 C24 H24 124.7 . .
C24 C25 N5 106.6(5) . .
C24 C25 H25 126.7 . .
N5 C25 H25 126.7 . .
N5 C26 C31 112.0(5) . .
N5 C26 H26A 109.2 . .
C31 C26 H26A 109.2 . .
N5 C26 H26B 109.2 . .
C31 C26 H26B 109.2 . .
H26A C26 H26B 107.9 . .
C32 C27 C28 120.0(5) . .
C32 C27 C18 119.8(5) . .
C28 C27 C18 120.2(5) . .
C29 C28 C27 119.3(5) . .
C29 C28 C33 121.5(5) . .
C27 C28 C33 119.2(5) . .
C28 C29 C30 120.8(5) . .
C28 C29 C22 119.4(6) . .
C30 C29 C22 119.7(6) . .
C31 C30 C29 119.4(5) . .
C31 C30 C34 121.3(6) . .
C29 C30 C34 119.2(6) . .
C30 C31 C32 120.6(5) . .
C30 C31 C26 119.6(6) . .
C32 C31 C26 119.7(6) . .
C27 C32 C31 119.7(5) . .
C27 C32 C35 121.2(5) . .
C31 C32 C35 119.1(5) . .
C28 C33 H33A 109.5 . .
C28 C33 H33B 109.5 . .
H33A C33 H33B 109.5 . .
C28 C33 H33C 109.5 . .
H33A C33 H33C 109.5 . .
H33B C33 H33C 109.5 . .
C30 C34 H34A 109.5 . .
C30 C34 H34B 109.5 . .
H34A C34 H34B 109.5 . .
C30 C34 H34C 109.5 . .
H34A C34 H34C 109.5 . .
H34B C34 H34C 109.5 . .
C32 C35 H35A 109.5 . .
C32 C35 H35B 109.5 . .
H35A C35 H35B 109.5 . .
C32 C35 H35C 109.5 . .
H35A C35 H35C 109.5 . .
H35B C35 H35C 109.5 . .

loop_
_geom_bond_atom_site_label_1
_geom_bond_atom_site_label_2
_geom_bond_distance
_geom_bond_site_symmetry_2
Cd1 N4 2.256(4) 1_455
Cd1 N1 2.314(4) .
Cd1 O3 2.358(4) 2_564
Cd1 O2 2.377(4) .
Cd1 N6 2.397(4) 4_646
Cd1 O1 2.516(4) .
N1 C15 1.302(7) .
N1 C16 1.357(7) .
N2 C15 1.335(7) .
N2 C17 1.342(7) .
N2 C18 1.472(7) .
N3 C19 1.333(7) .
N3 C21 1.354(7) .
N3 C22 1.478(7) .
N4 C19 1.315(7) .
N4 C20 1.359(7) .
N4 Cd1 2.256(4) 1_655
N5 C23 1.356(7) .
N5 C25 1.360(7) .
N5 C26 1.465(6) .
N6 C23 1.307(6) .
N6 C24 1.378(6) .
N6 Cd1 2.397(4) 4_656
O1 C1 1.233(6) .
O2 C1 1.254(6) .
O3 C8 1.257(7) .
O3 Cd1 2.358(4) 2_565
O4 C8 1.241(7) .
O5 S1 1.439(5) .
O6 S1 1.427(5) .
O1W H1WB 0.8500 .
O1W H1WA 0.9089 .
O2W H2WB 0.8734 .
O2W H2WA 0.8887 .
O3W H3WB 0.8500 .
O3W H3WA 0.9318 .
S1 C12 1.763(5) .
S1 C5 1.780(5) .
C1 C2 1.510(7) .
C2 C3 1.382(7) .
C2 C7 1.383(7) .
C3 C4 1.387(8) .
C3 H3 0.9300 .
C4 C5 1.382(8) .
C4 H4 0.9300 .
C5 C6 1.385(8) .
C6 C7 1.366(8) .
C6 H6 0.9300 .
C7 H7 0.9300 .
C8 C9 1.499(7) .
C9 C10 1.375(7) .
C9 C14 1.396(7) .
C10 C11 1.374(7) .
C10 H10 0.9300 .
C11 C12 1.383(7) .
C11 H11 0.9300 .
C12 C13 1.360(8) .
C13 C14 1.384(8) .
C13 H13 0.9300 .
C14 H14 0.9300 .
C15 H15 0.9300 .
C16 C17 1.339(8) .
C16 H16 0.9300 .
C17 H17 0.9300 .
C18 C27 1.507(7) .
C18 H18A 0.9700 .
C18 H18B 0.9700 .
C19 H19 0.9300 .
C20 C21 1.344(8) .
C20 H20 0.9300 .
C21 H21 0.9300 .
C22 C29 1.507(8) .
C22 H22A 0.9700 .
C22 H22B 0.9700 .
C23 H23 0.9300 .
C24 C25 1.335(7) .
C24 H24 0.9300 .
C25 H25 0.9300 .
C26 C31 1.518(8) .
C26 H26A 0.9700 .
C26 H26B 0.9700 .
C27 C32 1.391(8) .
C27 C28 1.406(7) .
C28 C29 1.387(8) .
C28 C33 1.506(8) .
C29 C30 1.391(8) .
C30 C31 1.387(8) .
C30 C34 1.537(8) .
C31 C32 1.391(8) .
C32 C35 1.559(8) .
C33 H33A 0.9600 .
C33 H33B 0.9600 .
C33 H33C 0.9600 .
C34 H34A 0.9600 .
C34 H34B 0.9600 .
C34 H34C 0.9600 .
C35 H35A 0.9600 .
C35 H35B 0.9600 .
C35 H35C 0.9600 .

loop_
_geom_torsion_atom_site_label_1
_geom_torsion_atom_site_label_2
_geom_torsion_atom_site_label_3
_geom_torsion_atom_site_label_4
_geom_torsion
_geom_torsion_site_symmetry_1
N4 Cd1 N1 C15 123.7(5) 1_455
O3 Cd1 N1 C15 -110.0(5) 2_564
O2 Cd1 N1 C15 -35.4(5) .
N6 Cd1 N1 C15 39.8(5) 4_646
O1 Cd1 N1 C15 -86.5(7) .
N4 Cd1 N1 C16 -65.8(5) 1_455
O3 Cd1 N1 C16 60.5(5) 2_564
O2 Cd1 N1 C16 135.1(5) .
N6 Cd1 N1 C16 -149.6(5) 4_646
O1 Cd1 N1 C16 84.0(7) .
N4 Cd1 O1 C1 -148.4(4) 1_455
N1 Cd1 O1 C1 60.1(7) .
O3 Cd1 O1 C1 83.5(3) 2_564
O2 Cd1 O1 C1 -0.6(3) .
N6 Cd1 O1 C1 -62.9(4) 4_646
N4 Cd1 O2 C1 44.3(4) 1_455
N1 Cd1 O2 C1 -161.6(3) .
O3 Cd1 O2 C1 -86.2(3) 2_564
N6 Cd1 O2 C1 122.0(3) 4_646
O1 Cd1 O2 C1 0.6(3) .
Cd1 O1 C1 O2 1.0(5) .
Cd1 O1 C1 C2 -179.0(4) .
Cd1 O2 C1 O1 -1.1(6) .
Cd1 O2 C1 C2 179.0(4) .
O1 C1 C2 C3 -11.0(8) .
O2 C1 C2 C3 168.9(5) .
O1 C1 C2 C7 169.5(5) .
O2 C1 C2 C7 -10.6(7) .
C7 C2 C3 C4 -0.2(10) .
C1 C2 C3 C4 -179.7(6) .
C2 C3 C4 C5 0.2(11) .
C3 C4 C5 C6 -0.9(10) .
C3 C4 C5 S1 -178.5(5) .
O6 S1 C5 C4 111.8(5) .
O5 S1 C5 C4 -18.8(6) .
C12 S1 C5 C4 -135.0(5) .
O6 S1 C5 C6 -65.8(5) .
O5 S1 C5 C6 163.5(4) .
C12 S1 C5 C6 47.4(5) .
C4 C5 C6 C7 1.6(9) .
S1 C5 C6 C7 179.2(4) .
C5 C6 C7 C2 -1.6(8) .
C3 C2 C7 C6 0.9(9) .
C1 C2 C7 C6 -179.6(5) .
Cd1 O3 C8 O4 1.8(7) 2_565
Cd1 O3 C8 C9 179.7(4) 2_565
O4 C8 C9 C10 152.9(6) .
O3 C8 C9 C10 -25.1(8) .
O4 C8 C9 C14 -25.4(8) .
O3 C8 C9 C14 156.6(6) .
C14 C9 C10 C11 -0.8(8) .
C8 C9 C10 C11 -179.2(5) .
C9 C10 C11 C12 -1.1(9) .
C10 C11 C12 C13 1.1(8) .
C10 C11 C12 S1 -175.9(4) .
O6 S1 C12 C13 17.8(5) .
O5 S1 C12 C13 148.8(5) .
C5 S1 C12 C13 -96.0(5) .
O6 S1 C12 C11 -165.2(5) .
O5 S1 C12 C11 -34.2(5) .
C5 S1 C12 C11 81.0(5) .
C11 C12 C13 C14 0.8(8) .
S1 C12 C13 C14 177.8(4) .
C12 C13 C14 C9 -2.8(9) .
C10 C9 C14 C13 2.7(8) .
C8 C9 C14 C13 -178.9(6) .
C16 N1 C15 N2 0.7(7) .
Cd1 N1 C15 N2 172.7(4) .
C17 N2 C15 N1 -0.1(7) .
C18 N2 C15 N1 175.1(5) .
C15 N1 C16 C17 -1.1(8) .
Cd1 N1 C16 C17 -173.5(4) .
N1 C16 C17 N2 1.1(8) .
C15 N2 C17 C16 -0.6(7) .
C18 N2 C17 C16 -175.6(6) .
C15 N2 C18 C27 148.0(6) .
C17 N2 C18 C27 -37.9(9) .
C20 N4 C19 N3 -0.6(7) .
Cd1 N4 C19 N3 175.0(4) 1_655
C21 N3 C19 N4 -0.1(7) .
C22 N3 C19 N4 -179.6(6) .
C19 N4 C20 C21 1.1(8) .
Cd1 N4 C20 C21 -174.3(5) 1_655
N4 C20 C21 N3 -1.1(9) .
C19 N3 C21 C20 0.7(8) .
C22 N3 C21 C20 -179.8(6) .
C19 N3 C22 C29 -162.6(6) .
C21 N3 C22 C29 17.9(10) .
C24 N6 C23 N5 -0.2(7) .
Cd1 N6 C23 N5 158.6(4) 4_656
C25 N5 C23 N6 0.6(7) .
C26 N5 C23 N6 -178.5(6) .
C23 N6 C24 C25 -0.3(7) .
Cd1 N6 C24 C25 -160.0(4) 4_656
N6 C24 C25 N5 0.6(7) .
C23 N5 C25 C24 -0.8(6) .
C26 N5 C25 C24 178.4(6) .
C23 N5 C26 C31 9.5(10) .
C25 N5 C26 C31 -169.6(6) .
N2 C18 C27 C32 100.6(6) .
N2 C18 C27 C28 -80.6(7) .
C32 C27 C28 C29 1.1(8) .
C18 C27 C28 C29 -177.7(5) .
C32 C27 C28 C33 179.2(6) .
C18 C27 C28 C33 0.4(8) .
C27 C28 C29 C30 2.7(8) .
C33 C28 C29 C30 -175.3(6) .
C27 C28 C29 C22 178.9(5) .
C33 C28 C29 C22 0.9(8) .
N3 C22 C29 C28 -92.9(7) .
N3 C22 C29 C30 83.4(7) .
C28 C29 C30 C31 -4.0(8) .
C22 C29 C30 C31 179.9(5) .
C28 C29 C30 C34 174.7(5) .
C22 C29 C30 C34 -1.4(8) .
C29 C30 C31 C32 1.4(8) .
C34 C30 C31 C32 -177.3(5) .
C29 C30 C31 C26 179.4(5) .
C34 C30 C31 C26 0.7(8) .
N5 C26 C31 C30 -105.1(7) .
N5 C26 C31 C32 72.8(7) .
C28 C27 C32 C31 -3.6(8) .
C18 C27 C32 C31 175.2(5) .
C28 C27 C32 C35 177.2(5) .
C18 C27 C32 C35 -4.0(8) .
C30 C31 C32 C27 2.4(8) .
C26 C31 C32 C27 -175.6(5) .
C30 C31 C32 C35 -178.4(5) .
C26 C31 C32 C35 3.7(8) .
